data_7121133
loop_
_publ_author_name
'Mahato, Karuna'
'Arora, Neha'
'Ray Bagdi, Prasanta'
'Gattu, Radhakrishna'
'Ghosh, Siddhartha Sankar'
'Khan, Abu T.'

_publ_section_title
;
 An oxidative cross-coupling reaction of 4-hydroxydithiocoumarin and
 amines/thiols using a combination of I<sub>2</sub> and TBHP: access to
 lead molecules for biomedical applications.
;
_journal_issue 12
_journal_name_full 'Chemical communications (Cambridge, England)'
_journal_page_first 1513
_journal_page_last 1516
_journal_paper_doi 10.1039/c7cc08502h
_journal_volume 54
_journal_year 2018
_chemical_compound_source synthesis
_chemical_formula_moiety 'C16 H13 N O3 S2'
_chemical_formula_sum 'C16 H13 N O3 S2'
_chemical_formula_weight 331.39
_chemical_name_systematic km-t-ba-so
_space_group_IT_number 4
_space_group_name_Hall 'P 2yb'
_space_group_name_H-M_alt 'P 1 21 1'
_symmetry_cell_setting monoclinic
_symmetry_Int_Tables_number 4
_symmetry_space_group_name_Hall 'P 2yb'
_symmetry_space_group_name_H-M 'P 1 21 1'
_atom_sites_solution_hydrogens geom
_atom_sites_solution_primary direct
_atom_sites_solution_secondary difmap
_audit_creation_method SHELXL-97
_audit_update_record
;
2017-11-01 deposited with the CCDC.
2018-01-11 downloaded from the CCDC.
;
_cell_angle_alpha 90.00
_cell_angle_beta 102.459(7)
_cell_angle_gamma 90.00
_cell_formula_units_Z 2
_cell_length_a 10.3912(7)
_cell_length_b 5.6999(3)
_cell_length_c 12.8081(9)
_cell_measurement_reflns_used 3207
_cell_measurement_temperature 293(2)
_cell_measurement_theta_max 24.99
_cell_measurement_theta_min 3.26
_cell_volume 740.74(8)
_computing_cell_refinement 'CrysAlisPro, Agilent Technologies'
_computing_data_collection 'CrysAlisPro, Agilent Technologies'
_computing_data_reduction 'CrysAlisPro, Agilent Technologies'
_computing_molecular_graphics 'Brucker SHELXTL'
_computing_publication_material 'Brucker SHELXTL'
_computing_structure_refinement 'SHELXL-97 (Sheldrick, 1997)'
_computing_structure_solution 'SHELXS-97 (Sheldrick, 1990)'
_diffrn_ambient_temperature 293(2)
_diffrn_measured_fraction_theta_full 0.996
_diffrn_measured_fraction_theta_max 0.996
_diffrn_measurement_device_type 'CCD area detector'
_diffrn_measurement_method 'phi and omega scans'
_diffrn_radiation_monochromator graphite
_diffrn_radiation_probe x-ray
_diffrn_radiation_type MoK\a
_diffrn_radiation_wavelength 0.71073
_diffrn_reflns_av_R_equivalents 0.0248
_diffrn_reflns_av_sigmaI/netI 0.0646
_diffrn_reflns_limit_h_max 10
_diffrn_reflns_limit_h_min -12
_diffrn_reflns_limit_k_max 6
_diffrn_reflns_limit_k_min -6
_diffrn_reflns_limit_l_max 10
_diffrn_reflns_limit_l_min -15
_diffrn_reflns_number 2827
_diffrn_reflns_theta_full 24.99
_diffrn_reflns_theta_max 24.99
_diffrn_reflns_theta_min 3.26
_diffrn_source 'fine-focus sealed tube'
_exptl_absorpt_coefficient_mu 0.371
_exptl_absorpt_correction_T_max 0.898
_exptl_absorpt_correction_T_min 0.878
_exptl_absorpt_correction_type multi-scan
_exptl_absorpt_process_details SADABS
_exptl_crystal_colour yellow
_exptl_crystal_density_diffrn 1.486
_exptl_crystal_density_method 'not measured'
_exptl_crystal_description block
_exptl_crystal_F_000 344
_exptl_crystal_size_max 0.35
_exptl_crystal_size_mid 0.31
_exptl_crystal_size_min 0.29
_refine_diff_density_max 0.228
_refine_diff_density_min -0.221
_refine_diff_density_rms 0.052
_refine_ls_abs_structure_details 'Flack H D (1983), Acta Cryst. A39, 876-881'
_refine_ls_abs_structure_Flack -0.13(11)
_refine_ls_extinction_method none
_refine_ls_goodness_of_fit_ref 1.114
_refine_ls_hydrogen_treatment mixed
_refine_ls_matrix_type full
_refine_ls_number_parameters 199
_refine_ls_number_reflns 2197
_refine_ls_number_restraints 1
_refine_ls_restrained_S_all 1.113
_refine_ls_R_factor_all 0.0592
_refine_ls_R_factor_gt 0.0464
_refine_ls_shift/su_max 0.000
_refine_ls_shift/su_mean 0.000
_refine_ls_structure_factor_coef Fsqd
_refine_ls_weighting_details 'calc w=1/[\s^2^(Fo^2^)+(0.0192P)^2^+0.1528P] where P=(Fo^2^+2Fc^2^)/3'
_refine_ls_weighting_scheme calc
_refine_ls_wR_factor_gt 0.0823
_refine_ls_wR_factor_ref 0.0948
_reflns_number_gt 1878
_reflns_number_total 2197
_reflns_threshold_expression >2sigma(I)
_cod_data_source_file c7cc08502h2.cif
_cod_data_source_block kmtbaso
_cod_depositor_comments
;
The following automatic conversions were performed:

'_exptl_absorpt_correction_type' value 'MULTI-SCAN' changed to
'multi-scan' according to
/home/data/users/saulius/crontab/automatic-downloads/rss-feeds/RSC/lib/dictionaries/cif_core.dic
dictionary named 'cif_core.dic' version 2.4.2 from 2011-04-26.

Automatic conversion script
Id: cif_fix_values 4973 2017-02-22 13:04:09Z antanas 

 Adding full bibliography for 7121132--7121134.cif.
;
_cod_original_cell_volume 740.75(8)
_cod_original_sg_symbol_H-M 'P 21'
_cod_database_code 7121133

loop_
_symmetry_equiv_pos_as_xyz
'x, y, z'
'-x, y+1/2, -z'

loop_
_atom_site_label
_atom_site_type_symbol
_atom_site_fract_x
_atom_site_fract_y
_atom_site_fract_z
_atom_site_U_iso_or_equiv
_atom_site_adp_type
_atom_site_occupancy
_atom_site_symmetry_multiplicity
_atom_site_calc_flag
_atom_site_refinement_flags
S2 S 0.16061(12) 0.97975(18) 0.11571(9) 0.0417(3) Uani 1 1 d .
S1 S 0.03749(11) 0.6117(2) 0.21997(10) 0.0436(3) Uani 1 1 d .
O2 O 0.0238(3) 1.0431(5) 0.0891(3) 0.0543(10) Uani 1 1 d .
O3 O 0.2610(3) 1.1523(5) 0.1474(3) 0.0574(10) Uani 1 1 d .
O1 O 0.4355(3) 0.5569(6) 0.4301(3) 0.0649(11) Uani 1 1 d .
N1 N 0.1894(3) 0.8399(6) 0.0150(3) 0.0421(10) Uani 1 1 d .
H1 H 0.1305 0.8343 -0.0435 0.051 Uiso 1 1 calc R
C2 C 0.2210(4) 0.3999(8) 0.3839(4) 0.0399(11) Uani 1 1 d .
C8 C 0.2955(4) 0.7457(8) 0.2886(3) 0.0386(11) Uani 1 1 d .
H8 H 0.3629 0.8477 0.2814 0.046 Uiso 1 1 calc R
C7 C 0.3246(4) 0.5672(9) 0.3725(4) 0.0441(12) Uani 1 1 d .
C6 C -0.0013(5) 0.2447(7) 0.3371(4) 0.0447(12) Uani 1 1 d .
H6 H -0.0864 0.2509 0.2954 0.054 Uiso 1 1 calc R
C11 C 0.3383(4) 0.6692(9) -0.0876(4) 0.0435(12) Uani 1 1 d .
C4 C 0.1586(5) 0.0607(8) 0.4757(4) 0.0485(13) Uani 1 1 d .
H4 H 0.1801 -0.0569 0.5268 0.058 Uiso 1 1 calc R
C1 C 0.0930(4) 0.4077(7) 0.3215(3) 0.0355(11) Uani 1 1 d .
C3 C 0.2524(5) 0.2199(8) 0.4611(4) 0.0458(12) Uani 1 1 d .
H3 H 0.3376 0.2091 0.5024 0.055 Uiso 1 1 calc R
C9 C 0.1787(4) 0.7717(7) 0.2217(3) 0.0359(10) Uani 1 1 d .
C14 C 0.3737(6) 0.5792(13) -0.2926(4) 0.0736(19) Uani 1 1 d .
H14 H 0.3862 0.5486 -0.3610 0.088 Uiso 1 1 calc R
C15 C 0.4153(6) 0.7846(12) -0.2430(5) 0.0722(18) Uani 1 1 d .
H15 H 0.4567 0.8959 -0.2775 0.087 Uiso 1 1 calc R
C16 C 0.3963(5) 0.8285(10) -0.1417(4) 0.0584(15) Uani 1 1 d .
H16 H 0.4240 0.9712 -0.1094 0.070 Uiso 1 1 calc R
C13 C 0.3136(6) 0.4191(10) -0.2407(5) 0.0722(18) Uani 1 1 d .
H13 H 0.2838 0.2789 -0.2746 0.087 Uiso 1 1 calc R
C12 C 0.2958(5) 0.4605(9) -0.1387(4) 0.0580(14) Uani 1 1 d .
H12 H 0.2552 0.3480 -0.1042 0.070 Uiso 1 1 calc R
C10 C 0.3174(4) 0.7201(9) 0.0226(4) 0.0507(13) Uani 1 1 d .
H10A H 0.3184 0.5746 0.0621 0.061 Uiso 1 1 calc R
H10B H 0.3881 0.8189 0.0607 0.061 Uiso 1 1 calc R
C5 C 0.0320(5) 0.0762(9) 0.4140(4) 0.0534(13) Uani 1 1 d .
H5 H -0.0315 -0.0303 0.4250 0.064 Uiso 1 1 calc R

loop_
_atom_site_aniso_label
_atom_site_aniso_U_11
_atom_site_aniso_U_22
_atom_site_aniso_U_33
_atom_site_aniso_U_23
_atom_site_aniso_U_13
_atom_site_aniso_U_12
S2 0.0448(7) 0.0339(6) 0.0464(7) 0.0005(6) 0.0102(5) 0.0027(6)
S1 0.0350(6) 0.0443(7) 0.0488(7) 0.0023(6) 0.0034(5) -0.0025(6)
O2 0.0453(19) 0.054(2) 0.063(2) 0.0072(18) 0.0105(16) 0.0164(16)
O3 0.070(2) 0.0378(19) 0.063(2) -0.0003(18) 0.0125(18) -0.0159(17)
O1 0.0423(19) 0.078(3) 0.065(2) 0.012(2) -0.0085(17) -0.0057(18)
N1 0.036(2) 0.054(2) 0.034(2) 0.002(2) 0.0025(17) 0.0101(18)
C2 0.042(3) 0.041(3) 0.037(3) -0.010(2) 0.009(2) 0.000(2)
C8 0.033(2) 0.041(3) 0.040(3) 0.000(2) 0.004(2) -0.002(2)
C7 0.039(3) 0.052(3) 0.039(3) -0.012(2) 0.005(2) 0.001(2)
C6 0.048(3) 0.039(3) 0.048(3) -0.003(3) 0.010(2) -0.004(2)
C11 0.032(3) 0.051(3) 0.048(3) 0.004(3) 0.010(2) 0.001(2)
C4 0.062(3) 0.040(3) 0.046(3) 0.004(2) 0.017(3) 0.000(2)
C1 0.038(3) 0.034(3) 0.034(2) -0.008(2) 0.006(2) -0.001(2)
C3 0.050(3) 0.050(3) 0.035(3) -0.004(2) 0.005(2) 0.013(3)
C9 0.043(3) 0.032(2) 0.034(2) -0.005(2) 0.012(2) 0.000(2)
C14 0.066(4) 0.109(6) 0.049(3) -0.001(4) 0.019(3) 0.029(4)
C15 0.061(4) 0.094(5) 0.070(4) 0.015(4) 0.033(3) 0.000(4)
C16 0.058(3) 0.065(4) 0.055(4) -0.009(3) 0.019(3) -0.012(3)
C13 0.089(5) 0.057(4) 0.066(4) -0.024(3) 0.005(4) 0.012(3)
C12 0.061(3) 0.047(3) 0.067(4) 0.004(3) 0.018(3) 0.000(3)
C10 0.043(3) 0.066(3) 0.043(3) 0.001(3) 0.009(2) 0.010(2)
C5 0.064(3) 0.048(3) 0.053(3) 0.002(3) 0.021(3) -0.012(3)

loop_
_atom_type_symbol
_atom_type_description
_atom_type_scat_dispersion_real
_atom_type_scat_dispersion_imag
_atom_type_scat_source
C C 0.0033 0.0016 'International Tables Vol C Tables 4.2.6.8 and 6.1.1.4'
H H 0.0000 0.0000 'International Tables Vol C Tables 4.2.6.8 and 6.1.1.4'
O O 0.0106 0.0060 'International Tables Vol C Tables 4.2.6.8 and 6.1.1.4'
S S 0.1246 0.1234 'International Tables Vol C Tables 4.2.6.8 and 6.1.1.4'
N N 0.0061 0.0033 'International Tables Vol C Tables 4.2.6.8 and 6.1.1.4'

loop_
_geom_angle_atom_site_label_1
_geom_angle_atom_site_label_2
_geom_angle_atom_site_label_3
_geom_angle
O3 S2 O2 121.3(2)
O3 S2 N1 108.7(2)
O2 S2 N1 106.4(2)
O3 S2 C9 107.0(2)
O2 S2 C9 106.5(2)
N1 S2 C9 105.99(19)
C9 S1 C1 101.5(2)
C10 N1 S2 120.0(3)
C1 C2 C3 118.1(4)
C1 C2 C7 123.4(4)
C3 C2 C7 118.5(4)
C9 C8 C7 124.3(4)
O1 C7 C8 119.5(4)
O1 C7 C2 121.5(4)
C8 C7 C2 119.0(4)
C5 C6 C1 119.7(4)
C16 C11 C12 117.7(5)
C16 C11 C10 121.4(5)
C12 C11 C10 121.0(5)
C3 C4 C5 119.7(4)
C6 C1 C2 120.5(4)
C6 C1 S1 114.9(3)
C2 C1 S1 124.6(3)
C4 C3 C2 120.7(4)
C8 C9 S1 127.1(4)
C8 C9 S2 119.7(3)
S1 C9 S2 113.1(2)
C15 C14 C13 118.9(5)
C14 C15 C16 120.1(6)
C11 C16 C15 121.9(5)
C14 C13 C12 121.3(5)
C13 C12 C11 120.1(5)
N1 C10 C11 109.7(4)
C6 C5 C4 121.3(5)

loop_
_geom_bond_atom_site_label_1
_geom_bond_atom_site_label_2
_geom_bond_distance
S2 O3 1.427(3)
S2 O2 1.435(3)
S2 N1 1.598(4)
S2 C9 1.782(4)
S1 C9 1.724(4)
S1 C1 1.747(4)
O1 C7 1.228(5)
N1 C10 1.479(5)
C2 C1 1.397(5)
C2 C3 1.413(6)
C2 C7 1.468(6)
C8 C9 1.335(5)
C8 C7 1.463(6)
C6 C5 1.366(6)
C6 C1 1.396(6)
C11 C16 1.360(7)
C11 C12 1.383(7)
C11 C10 1.502(6)
C4 C3 1.374(6)
C4 C5 1.384(6)
C14 C15 1.357(8)
C14 C13 1.358(8)
C15 C16 1.376(7)
C13 C12 1.378(7)
